data_1549489
loop_
_publ_author_name
'Eremin, Dmitry B.'
'Boiko, Daniil A.'
'Borkovskaya, Eugenia V.'
'Khrustalev, Victor N.'
'Chernyshev, Victor M.'
'Ananikov, Valentine P.'

_publ_section_title
;
 Ten-fold boost of catalytic performance in thiol--yne click reaction
 enabled by a palladium diketonate complex with a
 hexafluoroacetylacetonate ligand
;
_journal_issue 12
_journal_name_full 'Catalysis Science &amp; Technology'
_journal_page_first 3073
_journal_paper_doi 10.1039/C8CY00173A
_journal_volume 8
_journal_year 2018
_chemical_formula_moiety 'C10 H8 F6 O4 Pd'
_chemical_formula_sum 'C10 H8 F6 O4 Pd'
_chemical_formula_weight 412.56
_space_group_crystal_system triclinic
_space_group_IT_number 2
_space_group_name_Hall '-P 1'
_space_group_name_H-M_alt 'P -1'
_symmetry_space_group_name_Hall '-P 1'
_symmetry_space_group_name_H-M 'P -1'
_atom_sites_solution_hydrogens geom
_atom_sites_solution_primary difmap
_atom_sites_solution_secondary difmap
_audit_creation_method SHELXL-2014/7
_audit_update_record
;
2015-10-14 deposited with the CCDC.
2018-05-11 downloaded from the CCDC.
;
_cell_angle_alpha 80.994(3)
_cell_angle_beta 77.330(3)
_cell_angle_gamma 72.621(3)
_cell_formula_units_Z 1
_cell_length_a 4.7881(8)
_cell_length_b 7.9629(13)
_cell_length_c 8.7923(15)
_cell_measurement_reflns_used 2165
_cell_measurement_temperature 100(2)
_cell_measurement_theta_max 32.17
_cell_measurement_theta_min 2.39
_cell_volume 310.64(9)
_computing_cell_refinement 'Bruker SAINT'
_computing_data_collection 'Bruker APEX2'
_computing_data_reduction 'Bruker SAINT'
_computing_molecular_graphics 'Bruker SHELXTL'
_computing_publication_material 'Bruker SHELXTL'
_computing_structure_refinement 'SHELXL-2014/7 (Sheldrick, 2014)'
_computing_structure_solution 'SHELXS-97 (Sheldrick 2008)'
_diffrn_ambient_temperature 100(2)
_diffrn_measured_fraction_theta_full 1.000
_diffrn_measured_fraction_theta_max 0.993
_diffrn_measurement_device_type 'Bruker APEX-II CCD'
_diffrn_measurement_method '\f and \w scans'
_diffrn_radiation_type MoK\a
_diffrn_radiation_wavelength 0.71073
_diffrn_reflns_av_R_equivalents 0.0296
_diffrn_reflns_av_unetI/netI 0.0459
_diffrn_reflns_Laue_measured_fraction_full 1.000
_diffrn_reflns_Laue_measured_fraction_max 0.993
_diffrn_reflns_limit_h_max 7
_diffrn_reflns_limit_h_min -7
_diffrn_reflns_limit_k_max 12
_diffrn_reflns_limit_k_min -11
_diffrn_reflns_limit_l_max 13
_diffrn_reflns_limit_l_min -13
_diffrn_reflns_number 4832
_diffrn_reflns_point_group_measured_fraction_full 1.000
_diffrn_reflns_point_group_measured_fraction_max 0.993
_diffrn_reflns_theta_full 25.242
_diffrn_reflns_theta_max 32.596
_diffrn_reflns_theta_min 2.386
_exptl_absorpt_coefficient_mu 1.584
_exptl_absorpt_correction_T_max 0.777
_exptl_absorpt_correction_T_min 0.737
_exptl_absorpt_correction_type multi-scan
_exptl_absorpt_process_details 'SADABS (Bruker, 2003)'
_exptl_crystal_colour yellow
_exptl_crystal_density_diffrn 2.205
_exptl_crystal_description prism
_exptl_crystal_F_000 200
_exptl_crystal_size_max 0.20
_exptl_crystal_size_mid 0.15
_exptl_crystal_size_min 0.15
_refine_diff_density_max 0.928
_refine_diff_density_min -1.474
_refine_diff_density_rms 0.140
_refine_ls_extinction_method none
_refine_ls_goodness_of_fit_ref 1.031
_refine_ls_hydrogen_treatment constr
_refine_ls_matrix_type full
_refine_ls_number_parameters 98
_refine_ls_number_reflns 2252
_refine_ls_number_restraints 0
_refine_ls_restrained_S_all 1.031
_refine_ls_R_factor_all 0.0321
_refine_ls_R_factor_gt 0.0307
_refine_ls_shift/su_max 0.000
_refine_ls_shift/su_mean 0.000
_refine_ls_structure_factor_coef Fsqd
_refine_ls_weighting_details 'w=1/[\s^2^(Fo^2^)+(0.0169P)^2^+0.3673P] where P=(Fo^2^+2Fc^2^)/3'
_refine_ls_weighting_scheme calc
_refine_ls_wR_factor_gt 0.0585
_refine_ls_wR_factor_ref 0.0593
_reflns_Friedel_coverage 0.000
_reflns_number_gt 2196
_reflns_number_total 2252
_reflns_threshold_expression 'I > 2\s(I)'
_cod_data_source_file c8cy00173a2.cif
_cod_data_source_block Pdtfpd2
_cod_depositor_comments 'Adding full bibliography for 1549488--1549489.cif.'
_cod_database_code 1549489
_shelx_shelxl_version_number 2014/7
_shelx_space_group_comment
; 
The symmetry employed for this shelxl refinement is uniquely defined 
by the following loop, which should always be used as a source of 
symmetry information in preference to the above space-group names. 
They are only intended as comments. 
;
_shelx_estimated_absorpt_t_min 0.742
_shelx_estimated_absorpt_t_max 0.797

loop_
_space_group_symop_operation_xyz
'x, y, z'
'-x, -y, -z'

loop_
_atom_site_label
_atom_site_type_symbol
_atom_site_fract_x
_atom_site_fract_y
_atom_site_fract_z
_atom_site_U_iso_or_equiv
_atom_site_adp_type
_atom_site_occupancy
_atom_site_site_symmetry_order
_atom_site_calc_flag
_atom_site_refinement_flags_posn
_atom_site_refinement_flags_adp
_atom_site_refinement_flags_occupancy
Pd1 Pd 0.0000 0.5000 0.5000 0.01010(6) Uani 1 2 d S . P
F1 F 0.2639(3) 0.8336(2) 0.04636(16) 0.0239(3) Uani 1 1 d . . .
F2 F 0.5104(3) 0.88890(19) 0.19946(17) 0.0247(3) Uani 1 1 d . . .
F3 F 0.7337(3) 0.7088(2) 0.02389(18) 0.0293(4) Uani 1 1 d . . .
O1 O 0.1616(3) 0.66507(19) 0.33685(18) 0.0143(3) Uani 1 1 d . . .
O2 O 0.3449(3) 0.29213(19) 0.45149(18) 0.0139(3) Uani 1 1 d . . .
C1 C 0.4114(5) 0.6109(3) 0.2456(2) 0.0121(4) Uani 1 1 d . . .
C2 C 0.6099(5) 0.4456(3) 0.2424(2) 0.0142(4) Uani 1 1 d . . .
H2 H 0.7864 0.4309 0.1653 0.017 Uiso 1 1 calc R U .
C3 C 0.5711(4) 0.2955(3) 0.3456(2) 0.0123(4) Uani 1 1 d . . .
C4 C 0.4821(5) 0.7614(3) 0.1276(3) 0.0155(4) Uani 1 1 d . . .
C5 C 0.8147(5) 0.1266(3) 0.3336(3) 0.0156(4) Uani 1 1 d . . .
H5A H 0.7365 0.0281 0.3873 0.023 Uiso 1 1 calc R U .
H5B H 0.9754 0.1337 0.3827 0.023 Uiso 1 1 calc R U .
H5C H 0.8920 0.1073 0.2231 0.023 Uiso 1 1 calc R U .

loop_
_atom_site_aniso_label
_atom_site_aniso_U_11
_atom_site_aniso_U_22
_atom_site_aniso_U_33
_atom_site_aniso_U_23
_atom_site_aniso_U_13
_atom_site_aniso_U_12
Pd1 0.00929(10) 0.00906(10) 0.01046(10) 0.00074(7) 0.00022(7) -0.00265(7)
F1 0.0254(7) 0.0276(7) 0.0183(7) 0.0086(6) -0.0080(6) -0.0094(6)
F2 0.0347(8) 0.0197(7) 0.0248(7) 0.0000(6) -0.0052(6) -0.0163(6)
F3 0.0246(8) 0.0235(7) 0.0282(8) 0.0022(6) 0.0145(6) -0.0052(6)
O1 0.0134(7) 0.0124(7) 0.0145(7) 0.0006(5) 0.0018(6) -0.0036(5)
O2 0.0129(7) 0.0126(7) 0.0142(7) -0.0009(5) 0.0001(5) -0.0024(5)
C1 0.0139(9) 0.0138(9) 0.0097(8) -0.0013(7) -0.0013(7) -0.0060(7)
C2 0.0132(9) 0.0147(9) 0.0132(9) -0.0012(7) 0.0006(7) -0.0037(7)
C3 0.0119(9) 0.0140(9) 0.0119(9) -0.0036(7) -0.0026(7) -0.0034(7)
C4 0.0144(9) 0.0161(9) 0.0138(9) -0.0005(7) 0.0011(7) -0.0043(8)
C5 0.0143(9) 0.0135(9) 0.0160(10) -0.0020(7) -0.0015(8) 0.0001(7)

loop_
_atom_type_symbol
_atom_type_description
_atom_type_scat_dispersion_real
_atom_type_scat_dispersion_imag
_atom_type_scat_source
C C 0.0033 0.0016 'International Tables Vol C Tables 4.2.6.8 and 6.1.1.4'
H H 0.0000 0.0000 'International Tables Vol C Tables 4.2.6.8 and 6.1.1.4'
O O 0.0106 0.0060 'International Tables Vol C Tables 4.2.6.8 and 6.1.1.4'
F F 0.0171 0.0103 'International Tables Vol C Tables 4.2.6.8 and 6.1.1.4'
Pd Pd -0.9988 1.0072 'International Tables Vol C Tables 4.2.6.8 and 6.1.1.4'

loop_
_geom_angle_atom_site_label_1
_geom_angle_atom_site_label_2
_geom_angle_atom_site_label_3
_geom_angle
_geom_angle_site_symmetry_1
O1 Pd1 O1 180.0 2_566
O1 Pd1 O2 94.81(6) .
C1 O1 Pd1 120.84(13) .
C3 O2 Pd1 124.40(14) .
O1 C1 C2 129.80(19) .
O1 C1 C4 110.77(17) .
C2 C1 C4 119.42(18) .
C1 C2 C3 124.92(19) .
C1 C2 H2 117.5 .
C3 C2 H2 117.5 .
O2 C3 C2 125.18(19) .
O2 C3 C5 116.03(18) .
C2 C3 C5 118.78(18) .
F2 C4 F1 107.28(18) .
F2 C4 F3 107.54(18) .
F1 C4 F3 107.14(18) .
F2 C4 C1 111.04(18) .
F1 C4 C1 110.68(17) .
F3 C4 C1 112.90(18) .
C3 C5 H5A 109.5 .
C3 C5 H5B 109.5 .
H5A C5 H5B 109.5 .
C3 C5 H5C 109.5 .
H5A C5 H5C 109.5 .
H5B C5 H5C 109.5 .

loop_
_geom_bond_atom_site_label_1
_geom_bond_atom_site_label_2
_geom_bond_distance
Pd1 O1 1.9785(15)
Pd1 O2 1.9819(15)
F1 C4 1.331(3)
F2 C4 1.330(3)
F3 C4 1.339(2)
O1 C1 1.281(2)
O2 C3 1.268(2)
C1 C2 1.374(3)
C1 C4 1.525(3)
C2 C3 1.416(3)
C2 H2 0.9500
C3 C5 1.495(3)
C5 H5A 0.9800
C5 H5B 0.9800
C5 H5C 0.9800

loop_
_geom_torsion_atom_site_label_1
_geom_torsion_atom_site_label_2
_geom_torsion_atom_site_label_3
_geom_torsion_atom_site_label_4
_geom_torsion
Pd1 O1 C1 C2 -2.2(3)
Pd1 O1 C1 C4 178.32(13)
O1 C1 C2 C3 0.3(4)
C4 C1 C2 C3 179.8(2)
Pd1 O2 C3 C2 -2.0(3)
Pd1 O2 C3 C5 176.72(13)
C1 C2 C3 O2 2.1(4)
C1 C2 C3 C5 -176.6(2)
O1 C1 C4 F2 62.7(2)
C2 C1 C4 F2 -116.9(2)
O1 C1 C4 F1 -56.4(2)
C2 C1 C4 F1 124.1(2)
O1 C1 C4 F3 -176.48(18)
C2 C1 C4 F3 4.0(3)
